data_8104694
loop_
_publ_author_name
'Zhang, Xing-Yu'
'Chen, Wei-chi'
'Liu, Mei-Feng'

_publ_section_title
;
 Crystal structure of 7-hydroxy-2,4-dimethoxy-9,10-dihydrophenanthrene
 from Arundina graminifolia, C16H16O3
;
_journal_issue 4
_journal_name_full 'Zeitschrift f\"ur Kristallographie - New Crystal Structures'
_journal_page_first 729
_journal_page_last 730
_journal_paper_doi 10.1515/ncrs-2021-0053
_journal_volume 236
_journal_year 2021
_chemical_formula_moiety 'C16 H16 O3'
_chemical_formula_sum 'C16 H16 O3'
_chemical_formula_weight 256.59
_chemical_name_systematic
;
7-hydroxy-2,4-dimethoxy-9,10-dihydrophenanthrene
;
_space_group_IT_number 14
_space_group_name_Hall '-P 2yn'
_space_group_name_H-M_alt 'P 1 21/n 1'
_symmetry_cell_setting monoclinic
_symmetry_Int_Tables_number 14
_symmetry_space_group_name_Hall '-P 2yn'
_symmetry_space_group_name_H-M 'P 1 21/n 1'
_cell_angle_alpha 90
_cell_angle_beta 103.093(4)
_cell_angle_gamma 90
_cell_formula_units_Z 4
_cell_length_a 8.548(3)
_cell_length_b 13.426(4)
_cell_length_c 11.369(3)
_cell_measurement_reflns_used 5307
_cell_measurement_temperature 296(2)
_cell_measurement_theta_max 27.52
_cell_measurement_theta_min 2.38
_cell_volume 1270.8(7)
_computing_cell_refinement 'SAINT v8.34A (Bruker, 2013) '
_computing_data_collection 'SAINT v8.34A (Bruker, 2013) '
_computing_data_reduction 'SAINT v8.34A (Bruker, 2013) '
_computing_molecular_graphics 'Olex2 (Dolomanov et al., 2009) '
_computing_publication_material 'Olex2 (Dolomanov et al., 2009) '
_computing_structure_refinement 'ShelXL (Sheldrick, 2015) '
_computing_structure_solution 'ShelXT (Sheldrick, 2015) '
_diffrn_ambient_temperature 296.15
_diffrn_measured_fraction_theta_full 1.000
_diffrn_measured_fraction_theta_max 0.989
_diffrn_measurement_device_type 'Bruker APEX-II CCD'
_diffrn_measurement_method '\f and \w scans '
_diffrn_radiation_type 'Mo K\a'
_diffrn_radiation_wavelength 0.71073
_diffrn_reflns_av_R_equivalents 0.0191
_diffrn_reflns_limit_h_max 10
_diffrn_reflns_limit_h_min -11
_diffrn_reflns_limit_k_max 17
_diffrn_reflns_limit_k_min -17
_diffrn_reflns_limit_l_max 14
_diffrn_reflns_limit_l_min -14
_diffrn_reflns_number 14046
_diffrn_reflns_theta_full 25.242
_diffrn_reflns_theta_max 27.562
_exptl_absorpt_coefficient_mu 0.092
_exptl_absorpt_correction_T_max 0.7456
_exptl_absorpt_correction_T_min 0.7115
_exptl_absorpt_correction_type multi-scan
_exptl_absorpt_process_details
;
ADABS-2014/5 (Bruker,2014/5) was used for absorption correction.
wR2(int) was 0.0645 before and 0.0310 after correction.
The Ratio of minimum to maximum transmission is 0.9543.
The \l/2 correction factor is 0.00150.
;
_exptl_crystal_colour ' colourless'
_exptl_crystal_density_diffrn 1.340
_exptl_crystal_density_method 'not measured'
_exptl_crystal_description block
_exptl_crystal_F_000 544
_exptl_crystal_size_max 0.28
_exptl_crystal_size_mid 0.24
_exptl_crystal_size_min 0.21
_refine_diff_density_max 0.192
_refine_diff_density_min -0.166
_refine_diff_density_rms 0.038
_refine_ls_abs_structure_details
;
;
_refine_ls_abs_structure_Flack
;
;
_refine_ls_extinction_coef .
_refine_ls_extinction_method none
_refine_ls_goodness_of_fit_ref 1.053
_refine_ls_hydrogen_treatment mixed
_refine_ls_matrix_type full
_refine_ls_number_parameters 177
_refine_ls_number_reflns 2905
_refine_ls_number_restraints 0
_refine_ls_restrained_S_all 1.053
_refine_ls_R_factor_all 0.0513
_refine_ls_R_factor_gt 0.0421
_refine_ls_shift/su_max 0.000
_refine_ls_shift/su_mean 0.000
_refine_ls_structure_factor_coef Fsqd
_refine_ls_weighting_details 'calc w=1/[\s^2^(Fo^2^)+(0.0720P)^2^+0.1773P] where P=(Fo^2^+2Fc^2^)/3'
_refine_ls_weighting_scheme calc
_refine_ls_wR_factor_gt 0.1171
_refine_ls_wR_factor_ref 0.1243
_cod_data_source_file suppl_j_ncrs-2021-0053_suppl.cif
_cod_data_source_block 1
_cod_original_cell_volume 1270.7(7)
_cod_original_sg_symbol_H-M 'P 1 21/n 1 '
_cod_database_code 8104694
_olex2_submission_special_instructions 'No special instructions were received'

loop_
_symmetry_equiv_pos_site_id
_symmetry_equiv_pos_as_xyz
1 'x, y, z'
2 '-x+1/2, y+1/2, -z+1/2'
3 '-x, -y, -z'
4 'x-1/2, -y-1/2, z-1/2'

loop_
_atom_site_label
_atom_site_type_symbol
_atom_site_fract_x
_atom_site_fract_y
_atom_site_fract_z
_atom_site_U_iso_or_equiv
_atom_site_adp_type
_atom_site_occupancy
_atom_site_site_symmetry_order
_atom_site_calc_flag
_atom_site_refinement_flags_posn
_atom_site_refinement_flags_adp
_atom_site_refinement_flags_occupancy
_atom_site_disorder_assembly
_atom_site_disorder_group
O1 O 0.42123(12) 0.32864(7) 0.31967(8) 0.0493(3) Uani 1 1 d . . . . .
O2 O 0.25349(13) 0.45973(8) 1.13515(9) 0.0530(3) Uani 1 1 d . . . . .
H2 H 0.316(2) 0.4187(16) 1.1893(19) 0.080 Uiso 1 1 d R . . . .
O3 O 0.21729(12) 0.54610(7) 0.57691(8) 0.0468(3) Uani 1 1 d . . . . .
C1 C 0.5110(2) 0.24231(13) 0.30350(14) 0.0623(4) Uani 1 1 d . . . . .
H1A H 0.615528 0.245537 0.356780 0.093 Uiso 1 1 calc GR . . . .
H1B H 0.522023 0.239355 0.221385 0.093 Uiso 1 1 calc GR . . . .
H1C H 0.456020 0.183874 0.321435 0.093 Uiso 1 1 calc GR . . . .
C2 C 0.40129(15) 0.34725(9) 0.43434(11) 0.0370(3) Uani 1 1 d . . . . .
C3 C 0.31873(15) 0.43410(9) 0.44756(11) 0.0386(3) Uani 1 1 d . . . . .
H3 H 0.280179 0.474844 0.381156 0.046 Uiso 1 1 calc R . . . .
C4 C 0.29403(14) 0.45983(9) 0.55961(11) 0.0351(3) Uani 1 1 d . . . . .
C5 C 0.34971(14) 0.39944(9) 0.66266(10) 0.0331(3) Uani 1 1 d . . . . .
C6 C 0.32572(14) 0.42118(9) 0.78570(10) 0.0336(3) Uani 1 1 d . . . . .
C7 C 0.20378(15) 0.48176(9) 0.81006(11) 0.0380(3) Uani 1 1 d . . . . .
H7 H 0.135367 0.514309 0.746404 0.046 Uiso 1 1 calc R . . . .
C8 C 0.18177(16) 0.49477(10) 0.92623(12) 0.0415(3) Uani 1 1 d . . . . .
H8 H 0.099605 0.535601 0.939556 0.050 Uiso 1 1 calc R . . . .
C9 C 0.28154(16) 0.44726(9) 1.02187(11) 0.0396(3) Uani 1 1 d . . . . .
C10 C 0.14919(18) 0.60471(10) 0.47414(12) 0.0478(3) Uani 1 1 d . . . . .
H10A H 0.232008 0.624701 0.434444 0.072 Uiso 1 1 calc GR . . . .
H10B H 0.099639 0.662774 0.499058 0.072 Uiso 1 1 calc GR . . . .
H10C H 0.069862 0.566303 0.419420 0.072 Uiso 1 1 calc GR . . . .
C11 C 0.43248(14) 0.31249(9) 0.64490(11) 0.0361(3) Uani 1 1 d . . . . .
C12 C 0.49697(17) 0.24566(10) 0.75184(12) 0.0430(3) Uani 1 1 d . . . . .
H12A H 0.582515 0.204302 0.735274 0.052 Uiso 1 1 calc R . . . .
H12B H 0.412160 0.202325 0.765734 0.052 Uiso 1 1 calc R . . . .
C13 C 0.56047(16) 0.30843(10) 0.86311(12) 0.0419(3) Uani 1 1 d . . . . .
H13A H 0.598401 0.265638 0.932461 0.050 Uiso 1 1 calc R . . . .
H13B H 0.649854 0.348750 0.851360 0.050 Uiso 1 1 calc R . . . .
C14 C 0.42788(14) 0.37460(9) 0.88517(11) 0.0350(3) Uani 1 1 d . . . . .
C15 C 0.40543(15) 0.38829(9) 1.00088(11) 0.0383(3) Uani 1 1 d . . . . .
H15 H 0.474591 0.357427 1.065560 0.046 Uiso 1 1 calc R . . . .
C16 C 0.45825(15) 0.28634(9) 0.53216(11) 0.0377(3) Uani 1 1 d . . . . .
H16 H 0.513471 0.228202 0.523047 0.045 Uiso 1 1 calc R . . . .

loop_
_atom_site_aniso_label
_atom_site_aniso_U_11
_atom_site_aniso_U_22
_atom_site_aniso_U_33
_atom_site_aniso_U_23
_atom_site_aniso_U_13
_atom_site_aniso_U_12
O1 0.0625(6) 0.0527(6) 0.0335(5) -0.0032(4) 0.0121(4) 0.0162(5)
O2 0.0676(7) 0.0601(7) 0.0357(5) 0.0029(4) 0.0206(5) 0.0093(5)
O3 0.0659(6) 0.0386(5) 0.0371(5) 0.0049(4) 0.0137(4) 0.0182(4)
C1 0.0820(11) 0.0655(10) 0.0400(8) -0.0081(7) 0.0154(7) 0.0285(9)
C2 0.0388(6) 0.0400(7) 0.0323(6) -0.0045(5) 0.0084(5) 0.0001(5)
C3 0.0441(7) 0.0388(7) 0.0319(6) 0.0026(5) 0.0068(5) 0.0037(5)
C4 0.0372(6) 0.0322(6) 0.0356(6) 0.0005(5) 0.0078(5) 0.0026(5)
C5 0.0354(6) 0.0317(6) 0.0321(6) 0.0007(4) 0.0077(4) 0.0001(5)
C6 0.0373(6) 0.0313(6) 0.0326(6) 0.0008(5) 0.0090(5) -0.0017(5)
C7 0.0417(7) 0.0363(6) 0.0362(6) 0.0015(5) 0.0095(5) 0.0035(5)
C8 0.0455(7) 0.0399(7) 0.0420(7) -0.0006(5) 0.0162(5) 0.0035(5)
C9 0.0481(7) 0.0378(6) 0.0354(6) -0.0014(5) 0.0149(5) -0.0047(5)
C10 0.0567(8) 0.0407(7) 0.0454(8) 0.0085(6) 0.0102(6) 0.0125(6)
C11 0.0374(6) 0.0333(6) 0.0374(6) 0.0004(5) 0.0085(5) 0.0011(5)
C12 0.0525(8) 0.0358(7) 0.0420(7) 0.0040(5) 0.0135(6) 0.0111(5)
C13 0.0427(7) 0.0449(7) 0.0379(6) 0.0057(5) 0.0083(5) 0.0087(5)
C14 0.0361(6) 0.0326(6) 0.0363(6) 0.0009(5) 0.0083(5) -0.0018(5)
C15 0.0428(7) 0.0381(6) 0.0327(6) 0.0029(5) 0.0061(5) -0.0018(5)
C16 0.0404(6) 0.0335(6) 0.0394(6) -0.0029(5) 0.0091(5) 0.0053(5)

loop_
_atom_type_symbol
_atom_type_description
_atom_type_scat_dispersion_real
_atom_type_scat_dispersion_imag
_atom_type_scat_source
C C 0.0033 0.0016
;
International Tables Vol C Tables 4.2.6.8 and 6.1.1.4
;
H H 0.000 0.000
;
International Tables Vol C Tables 4.2.6.8 and 6.1.1.4
;
O O 0.0106 0.0060
;
;

loop_
_geom_angle_atom_site_label_1
_geom_angle_atom_site_label_2
_geom_angle_atom_site_label_3
_geom_angle
_geom_angle_site_symmetry_1
_geom_angle_site_symmetry_3
C2 O1 C1 117.13(10) . .
C9 O2 H2 111.1(13) . .
C4 O3 C10 118.16(10) . .
O1 C1 H1A 109.5 . .
O1 C1 H1B 109.5 . .
O1 C1 H1C 109.5 . .
H1A C1 H1B 109.5 . .
H1A C1 H1C 109.5 . .
H1B C1 H1C 109.5 . .
O1 C2 C3 115.48(11) . .
O1 C2 C16 124.08(11) . .
C16 C2 C3 120.44(11) . .
C2 C3 H3 120.1 . .
C4 C3 C2 119.82(11) . .
C4 C3 H3 120.1 . .
O3 C4 C3 121.54(11) . .
O3 C4 C5 116.64(11) . .
C3 C4 C5 121.81(11) . .
C4 C5 C6 125.00(11) . .
C11 C5 C4 116.32(11) . .
C11 C5 C6 118.68(10) . .
C7 C6 C5 124.61(11) . .
C7 C6 C14 116.97(11) . .
C14 C6 C5 118.37(11) . .
C6 C7 H7 119.0 . .
C8 C7 C6 122.00(11) . .
C8 C7 H7 119.0 . .
C7 C8 H8 120.0 . .
C9 C8 C7 120.02(12) . .
C9 C8 H8 120.0 . .
O2 C9 C8 118.41(12) . .
O2 C9 C15 122.28(11) . .
C8 C9 C15 119.31(12) . .
O3 C10 H10A 109.5 . .
O3 C10 H10B 109.5 . .
O3 C10 H10C 109.5 . .
H10A C10 H10B 109.5 . .
H10A C10 H10C 109.5 . .
H10B C10 H10C 109.5 . .
C5 C11 C12 118.82(11) . .
C16 C11 C5 122.13(11) . .
C16 C11 C12 119.04(11) . .
C11 C12 H12A 109.7 . .
C11 C12 H12B 109.7 . .
C11 C12 C13 109.76(11) . .
H12A C12 H12B 108.2 . .
C13 C12 H12A 109.7 . .
C13 C12 H12B 109.7 . .
C12 C13 H13A 109.9 . .
C12 C13 H13B 109.9 . .
H13A C13 H13B 108.3 . .
C14 C13 C12 109.06(10) . .
C14 C13 H13A 109.9 . .
C14 C13 H13B 109.9 . .
C6 C14 C13 118.78(11) . .
C15 C14 C6 120.65(11) . .
C15 C14 C13 120.56(11) . .
C9 C15 H15 119.5 . .
C14 C15 C9 121.03(11) . .
C14 C15 H15 119.5 . .
C2 C16 C11 119.49(11) . .
C2 C16 H16 120.3 . .
C11 C16 H16 120.3 . .

loop_
_geom_bond_atom_site_label_1
_geom_bond_atom_site_label_2
_geom_bond_distance
_geom_bond_site_symmetry_2
O1 C1 1.4249(17) .
O1 C2 1.3754(15) .
O2 H2 0.91(2) .
O2 C9 1.3726(15) .
O3 C4 1.3672(15) .
O3 C10 1.4195(15) .
C1 H1A 0.9600 .
C1 H1B 0.9600 .
C1 H1C 0.9600 .
C2 C3 1.3887(17) .
C2 C16 1.3774(18) .
C3 H3 0.9300 .
C3 C4 1.3815(17) .
C4 C5 1.4156(17) .
C5 C6 1.4878(16) .
C5 C11 1.4032(17) .
C6 C7 1.3983(17) .
C6 C14 1.4089(17) .
C7 H7 0.9300 .
C7 C8 1.3867(17) .
C8 H8 0.9300 .
C8 C9 1.3771(19) .
C9 C15 1.3855(19) .
C10 H10A 0.9600 .
C10 H10B 0.9600 .
C10 H10C 0.9600 .
C11 C12 1.5110(17) .
C11 C16 1.3937(17) .
C12 H12A 0.9700 .
C12 H12B 0.9700 .
C12 C13 1.5146(19) .
C13 H13A 0.9700 .
C13 H13B 0.9700 .
C13 C14 1.5052(17) .
C14 C15 1.3840(17) .
C15 H15 0.9300 .
C16 H16 0.9300 .
